data_2202118
loop_
_publ_author_name
'Mizuguchi, Jin'

_publ_section_title
;Di-<i>tert</i>-butyl
 3,6-bis(2-methylphenyl)-1,4-dioxo-1,2,4,5-tetrahydropyrrolo[3,4-<i>c</i>]pyrrole-2,5-dicarboxylate
;
_journal_issue 4
_journal_name_full 'Acta Crystallographica Section E'
_journal_page_first o472
_journal_page_last o473
_journal_paper_doi 10.1107/S1600536803005312
_journal_volume 59
_journal_year 2003
_chemical_formula_iupac 'C30 H32 N2 O6'
_chemical_formula_moiety 'C30 H32 N2 O6'
_chemical_formula_sum 'C30 H32 N2 O6'
_chemical_formula_weight 516.59
_space_group_IT_number 14
_symmetry_cell_setting monoclinic
_symmetry_space_group_name_Hall '-P 2yn'
_symmetry_space_group_name_H-M 'P 1 21/n 1'
_cell_angle_alpha 90
_cell_angle_beta 95.729(8)
_cell_angle_gamma 90
_cell_formula_units_Z 2
_cell_length_a 7.1480(10)
_cell_length_b 14.148(3)
_cell_length_c 13.065(2)
_cell_measurement_reflns_used 5184
_cell_measurement_temperature 93.2
_cell_measurement_theta_max 68.2
_cell_measurement_theta_min 4.6
_cell_volume 1314.7(4)
_computing_cell_refinement PROCESS-AUTO
_computing_data_collection 'PROCESS-AUTO (Rigaku, 1998)'
_computing_data_reduction 'TEXSAN (Molecular Structure Corporation, 2001)'
_computing_molecular_graphics 'ORTEPIII (Burnett & Johnson, 1996)'
_computing_publication_material TEXSAN
_computing_structure_refinement TEXSAN
_computing_structure_solution 'SHELXS97 (Sheldrick, 1997)'
_diffrn_detector_area_resol_mean 10.00
_diffrn_measured_fraction_theta_full 0.9315
_diffrn_measured_fraction_theta_max 0.9315
_diffrn_measurement_device_type 'Rigaku R-AXIS RAPID Imaging Plate'
_diffrn_measurement_method '48 frames, delta omega = 15 deg'
_diffrn_radiation_type 'Cu K\a'
_diffrn_radiation_wavelength 1.5418
_diffrn_reflns_av_R_equivalents 0.051
_diffrn_reflns_limit_h_max 7
_diffrn_reflns_limit_h_min -7
_diffrn_reflns_limit_k_max 17
_diffrn_reflns_limit_k_min -16
_diffrn_reflns_limit_l_max 15
_diffrn_reflns_limit_l_min -15
_diffrn_reflns_number 12159
_diffrn_reflns_theta_full 68.25
_diffrn_reflns_theta_max 68.25
_exptl_absorpt_coefficient_mu 0.745
_exptl_absorpt_correction_T_max 0.928
_exptl_absorpt_correction_T_min 0.841
_exptl_absorpt_correction_type multi-scan
_exptl_absorpt_process_details '(Higashi, 1995)'
_exptl_crystal_colour colorless
_exptl_crystal_density_diffrn 1.305
_exptl_crystal_density_method 'not measured'
_exptl_crystal_description block
_exptl_crystal_F_000 548
_exptl_crystal_size_max 0.300
_exptl_crystal_size_mid 0.100
_exptl_crystal_size_min 0.100
_refine_diff_density_max 0.57
_refine_diff_density_min -0.33
_refine_ls_extinction_method none
_refine_ls_goodness_of_fit_ref 0.868
_refine_ls_hydrogen_treatment constr
_refine_ls_number_parameters 172
_refine_ls_number_reflns 2241
_refine_ls_R_factor_gt 0.0477
_refine_ls_shift/su_max 0.0050
_refine_ls_structure_factor_coef Fsqd
_refine_ls_weighting_details 'w = 1/[\s^2^(Fo^2^) + (0.05P)^2^] where P = (Fo^2^+2Fc^2^)/3'
_refine_ls_weighting_scheme calc
_refine_ls_wR_factor_ref 0.1068
_reflns_number_gt 1226
_reflns_number_total 2243
_reflns_threshold_expression F^2^>2\s(F^2^)
_cod_data_source_file ob6221.cif
_cod_data_source_block I
_cod_original_sg_symbol_H-M 'P 21/n'
_cod_database_code 2202118
_cod_database_fobs_code 2202118

loop_
_symmetry_equiv_pos_as_xyz
x,y,z
1/2-x,1/2+y,1/2-z
-x,-y,-z
1/2+x,1/2-y,1/2+z

loop_
_atom_site_label
_atom_site_fract_x
_atom_site_fract_y
_atom_site_fract_z
_atom_site_U_iso_or_equiv
_atom_site_adp_type
_atom_site_calc_flag
_atom_site_refinement_flags
_atom_site_occupancy
_atom_site_disorder_assembly
_atom_site_disorder_group
_atom_site_type_symbol
O1 0.5113(2) 0.60720(10) 0.30710(10) 0.0368(6) Uani d . 1.00 . . O
O2 0.2681(2) 0.48830(10) 0.18220(10) 0.0410(6) Uani d . 1.00 . . O
O3 0.0431(2) 0.44150(10) 0.28320(10) 0.0311(5) Uani d . 1.00 . . O
N1 0.3296(3) 0.47890(10) 0.35820(10) 0.0285(6) Uani d . 1.00 . . N
C1 0.4748(3) 0.5508(2) 0.3722(2) 0.0320(8) Uani d . 1.00 . . C
C2 0.3152(3) 0.4277(2) 0.4515(2) 0.0282(8) Uani d . 1.00 . . C
C3 0.4485(3) 0.4633(2) 0.5214(2) 0.0286(8) Uani d . 1.00 . . C
C4 0.1805(4) 0.3506(2) 0.4632(2) 0.0337(8) Uani d . 1.00 . . C
C5 0.1886(4) 0.2654(2) 0.4109(2) 0.0361(9) Uani d . 1.00 . . C
C6 0.0587(4) 0.1932(2) 0.4297(2) 0.0381(9) Uani d . 1.00 . . C
C7 -0.0718(4) 0.2090(2) 0.4976(2) 0.0415(9) Uani d . 1.00 . . C
C8 -0.0807(4) 0.2940(2) 0.5504(2) 0.0444(10) Uani d . 1.00 . . C
C9 0.0461(4) 0.3640(2) 0.5350(2) 0.0424(9) Uani d . 1.00 . . C
C10 0.3378(4) 0.2478(2) 0.3438(2) 0.0443(9) Uani d . 1.00 . . C
C11 0.2117(4) 0.4703(2) 0.2638(2) 0.0335(8) Uani d . 1.00 . . C
C12 -0.1026(4) 0.4160(2) 0.1978(2) 0.0321(8) Uani d . 1.00 . . C
C13 -0.1674(4) 0.5058(2) 0.1412(2) 0.0419(9) Uani d . 1.00 . . C
C14 -0.0268(4) 0.3432(2) 0.1283(2) 0.0414(9) Uani d . 1.00 . . C
C15 -0.2543(4) 0.3740(2) 0.2560(2) 0.0416(9) Uani d . 1.00 . . C
H1 0.0611 0.1338 0.3959 0.0472 Uiso calc . 1.00 . . H
H2 -0.1598 0.1611 0.5084 0.0505 Uiso calc . 1.00 . . H
H3 -0.1729 0.3025 0.5965 0.0539 Uiso calc . 1.00 . . H
H4 0.0430 0.4211 0.5730 0.0513 Uiso calc . 1.00 . . H
H5 -0.0635 0.5352 0.1147 0.0529 Uiso calc . 1.00 . . H
H6 -0.2609 0.4912 0.0873 0.0529 Uiso calc . 1.00 . . H
H7 -0.2186 0.5482 0.1884 0.0529 Uiso calc . 1.00 . . H
H8 0.0100 0.2882 0.1670 0.0512 Uiso calc . 1.00 . . H
H9 -0.1201 0.3274 0.0746 0.0512 Uiso calc . 1.00 . . H
H10 0.0803 0.3687 0.0998 0.0512 Uiso calc . 1.00 . . H
H11 -0.2976 0.4201 0.3012 0.0514 Uiso calc . 1.00 . . H
H12 -0.3574 0.3547 0.2083 0.0514 Uiso calc . 1.00 . . H
H13 -0.2069 0.3210 0.2943 0.0514 Uiso calc . 1.00 . . H
H14 0.3237 0.1860 0.3121 0.0525 Uiso calc . 1.00 . . H
H15 0.3333 0.2933 0.2884 0.0525 Uiso calc . 1.00 . . H
H16 0.4594 0.2508 0.3805 0.0525 Uiso calc . 1.00 . . H

loop_
_atom_site_aniso_label
_atom_site_aniso_U_11
_atom_site_aniso_U_22
_atom_site_aniso_U_33
_atom_site_aniso_U_12
_atom_site_aniso_U_13
_atom_site_aniso_U_23
O1 0.0360(10) 0.0400(10) 0.0340(10) -0.0100(9) 0.0006(9) 0.0040(9)
O2 0.0340(10) 0.0570(10) 0.0330(10) -0.0120(10) 0.0044(9) 0.0000(10)
O3 0.0210(10) 0.0380(10) 0.0340(10) -0.0042(8) 0.0000(8) 0.0002(8)
N1 0.0210(10) 0.0370(10) 0.0260(10) -0.0060(10) 0.0001(9) 0.0010(10)
C1 0.025(2) 0.035(2) 0.037(2) -0.0040(10) 0.0030(10) -0.0020(10)
C2 0.021(2) 0.035(2) 0.0290(10) 0.0010(10) 0.0050(10) 0.0000(10)
C3 0.020(2) 0.036(2) 0.029(2) -0.0030(10) -0.0010(10) 0.0000(10)
C4 0.028(2) 0.036(2) 0.035(2) -0.0030(10) -0.0090(10) 0.0000(10)
C5 0.024(2) 0.046(2) 0.037(2) 0.0040(10) -0.0060(10) 0.0000(10)
C6 0.029(2) 0.044(2) 0.040(2) -0.0070(10) -0.0050(10) 0.0010(10)
C7 0.043(2) 0.038(2) 0.043(2) -0.0030(10) 0.0050(10) 0.0010(10)
C8 0.040(2) 0.051(2) 0.044(2) -0.007(2) 0.0080(10) 0.003(2)
C9 0.029(2) 0.049(2) 0.048(2) -0.0100(10) -0.0030(10) 0.004(2)
C10 0.036(2) 0.047(2) 0.049(2) -0.004(2) -0.0020(10) 0.001(2)
C11 0.026(2) 0.034(2) 0.040(2) -0.0040(10) 0.0020(10) -0.0030(10)
C12 0.021(2) 0.039(2) 0.034(2) -0.0010(10) -0.0050(10) 0.0000(10)
C13 0.034(2) 0.046(2) 0.043(2) 0.0000(10) -0.0080(10) 0.0050(10)
C14 0.034(2) 0.047(2) 0.042(2) -0.0060(10) -0.0040(10) -0.0080(10)
C15 0.025(2) 0.052(2) 0.047(2) -0.0030(10) -0.0040(10) 0.0000(10)

loop_
_atom_type_symbol
_atom_type_description
_atom_type_scat_dispersion_real
_atom_type_scat_dispersion_imag
_atom_type_scat_source
C C 0.018 0.009
;International Tables for Crystallography
(1992, Vol. C, Tables 4.2.6.8 and 6.1.1.1)
;
H H 0.000 0.000
;International Tables for Crystallography
(1992, Vol. C, Table 6.1.1.2)
;
O O 0.049 0.032
;International Tables for Crystallography
(1992, Vol. C, Tables 4.2.6.8 and 6.1.1.1)
;
N N 0.031 0.018
;International Tables for Crystallography
(1992, Vol. C, Tables 4.2.6.8 and 6.1.1.1)
;

loop_
_geom_angle_atom_site_label_1
_geom_angle_atom_site_label_2
_geom_angle_atom_site_label_3
_geom_angle_site_symmetry_1
_geom_angle_site_symmetry_3
_geom_angle
_geom_angle_publ_flag
C11 O3 C12 . . 120.9(2) no
C1 N1 C2 . . 111.0(2) no
C1 N1 C11 . . 121.4(2) no
C2 N1 C11 . . 127.3(2) no
O1 C1 N1 . . 125.0(2) no
O1 C1 C3 . 3_666 132.3(2) no
N1 C1 C3 . 3_666 102.7(2) no
N1 C2 C3 . . 106.4(2) no
N1 C2 C4 . . 124.5(2) no
C3 C2 C4 . . 129.1(2) no
C1 C3 C2 3_666 . 140.2(2) no
C1 C3 C3 3_666 3_666 108.4(3) no
C2 C3 C3 . 3_666 111.4(3) no
C2 C4 C5 . . 122.1(2) no
C2 C4 C9 . . 117.5(2) no
C5 C4 C9 . . 120.3(3) no
C4 C5 C6 . . 118.7(3) no
C4 C5 C10 . . 120.6(3) no
C6 C5 C10 . . 120.5(3) no
C5 C6 C7 . . 119.6(3) no
C5 C6 H1 . . 121.0 no
C7 C6 H1 . . 119.4 no
C6 C7 C8 . . 122.1(3) no
C6 C7 H2 . . 119.1 no
C8 C7 H2 . . 118.8 no
C7 C8 C9 . . 119.2(3) no
C7 C8 H3 . . 119.7 no
C9 C8 H3 . . 121.1 no
C4 C9 C8 . . 120.1(3) no
C4 C9 H4 . . 120.7 no
C8 C9 H4 . . 119.2 no
C5 C10 H14 . . 111.0 no
C5 C10 H15 . . 111.2 no
C5 C10 H16 . . 111.9 no
H14 C10 H15 . . 106.6 no
H14 C10 H16 . . 107.9 no
H15 C10 H16 . . 108.0 no
O2 C11 O3 . . 128.9(2) no
O2 C11 N1 . . 121.7(2) no
O3 C11 N1 . . 109.4(2) no
O3 C12 C13 . . 108.6(2) no
O3 C12 C14 . . 110.4(2) no
O3 C12 C15 . . 101.7(2) no
C13 C12 C14 . . 112.8(2) no
C13 C12 C15 . . 112.0(2) no
C14 C12 C15 . . 110.7(2) no
C12 C13 H5 . . 109.5 no
C12 C13 H6 . . 109.9 no
C12 C13 H7 . . 109.1 no
H5 C13 H6 . . 110.2 no
H5 C13 H7 . . 108.9 no
H6 C13 H7 . . 109.2 no
C12 C14 H8 . . 109.6 no
C12 C14 H9 . . 109.8 no
C12 C14 H10 . . 109.1 no
H8 C14 H9 . . 109.8 no
H8 C14 H10 . . 109.1 no
H9 C14 H10 . . 109.5 no
C12 C15 H11 . . 109.7 no
C12 C15 H12 . . 109.3 no
C12 C15 H13 . . 109.9 no
H11 C15 H12 . . 108.8 no
H11 C15 H13 . . 109.7 no
H12 C15 H13 . . 109.3 no

loop_
_geom_bond_atom_site_label_1
_geom_bond_atom_site_label_2
_geom_bond_site_symmetry_1
_geom_bond_site_symmetry_2
_geom_bond_distance
_geom_bond_publ_flag
O1 C1 . . 1.214(3) yes
O2 C11 . . 1.205(3) yes
O3 C11 . . 1.320(3) yes
O3 C12 . . 1.492(3) yes
N1 C1 . . 1.452(3) yes
N1 C2 . . 1.430(3) yes
N1 C11 . . 1.428(3) yes
C1 C3 . 3_666 1.456(4) yes
C2 C3 . . 1.350(3) yes
C2 C4 . . 1.473(4) yes
C3 C3 . 3_666 1.420(5) yes
C4 C5 . . 1.390(4) ?
C4 C9 . . 1.421(4) ?
C5 C6 . . 1.419(4) ?
C5 C10 . . 1.468(4) ?
C6 C7 . . 1.368(4) ?
C6 H1 . . 0.951 no
C7 C8 . . 1.391(4) ?
C7 H2 . . 0.945 no
C8 C9 . . 1.370(4) ?
C8 H3 . . 0.944 no
C9 H4 . . 0.950 no
C10 H14 . . 0.968 no
C10 H15 . . 0.967 no
C10 H16 . . 0.951 no
C12 C13 . . 1.518(4) ?
C12 C14 . . 1.510(4) ?
C12 C15 . . 1.507(4) ?
C13 H5 . . 0.947 no
C13 H6 . . 0.944 no
C13 H7 . . 0.959 no
C14 H8 . . 0.951 no
C14 H9 . . 0.946 no
C14 H10 . . 0.954 no
C15 H11 . . 0.952 no
C15 H12 . . 0.956 no
C15 H13 . . 0.946 no

loop_
_geom_contact_atom_site_label_1
_geom_contact_atom_site_label_2
_geom_contact_distance
_geom_contact_site_symmetry_2
_geom_contact_publ_flag
O1 C6 3.315(3) 2_555 no
O1 C14 3.443(4) 2_555 no
O2 C6 3.526(3) 2_555 no
C1 C15 3.592(4) 1_655 no

loop_
_geom_torsion_atom_site_label_1
_geom_torsion_atom_site_label_2
_geom_torsion_atom_site_label_3
_geom_torsion_atom_site_label_4
_geom_torsion_site_symmetry_2
_geom_torsion_site_symmetry_3
_geom_torsion_site_symmetry_4
_geom_torsion
_geom_torsion_publ_flag
O1 C1 N1 C2 . . . -176.6(2) no
O1 C1 N1 C11 . . . -1.5(4) no
O1 C1 C3 C2 . 3_666 3_666 -1.4(6) no
O1 C1 C3 C3 . 3_666 . 176.6(3) no
O2 C11 O3 C12 . . . 7.2(4) no
O2 C11 N1 C1 . . . 32.9(4) yes
O2 C11 N1 C2 . . . -152.9(3) yes
O3 C11 N1 C1 . . . -146.8(2) yes
O3 C11 N1 C2 . . . 27.4(3) yes
N1 C1 C3 C2 . 3_666 3_666 179.8(3) no
N1 C1 C3 C3 . 3_666 . -2.2(3) no
N1 C2 C3 C1 . . 3_666 -177.9(3) no
N1 C2 C3 C3 . . 3_666 0.2(3) no
N1 C2 C4 C5 . . . 65.3(4) yes
N1 C2 C4 C9 . . . -118.1(3) yes
N1 C11 O3 C12 . . . -173.0(2) no
C1 N1 C2 C3 . . . -1.6(3) no
C1 N1 C2 C4 . . . 179.5(2) no
C1 C3 C2 C4 3_666 3_666 3_666 -0.9(5) no
C1 C3 C3 C1 3_666 . 3_666 180.0 no
C1 C3 C3 C2 3_666 . . 1.3(4) no
C2 N1 C1 C3 . . 3_666 2.3(3) no
C2 C3 C3 C2 . 3_666 3_666 -180.0000(2) no
C2 C4 C5 C6 . . . 177.3(2) no
C2 C4 C5 C10 . . . 2.1(4) no
C2 C4 C9 C8 . . . -178.9(2) no
C3 C1 N1 C11 3_666 3_666 3_666 -177.4(2) no
C3 C2 N1 C11 . . . -176.3(2) no
C3 C2 C4 C5 . . . -113.3(3) yes
C3 C2 C4 C9 . . . 63.3(4) yes
C3 C3 C2 C4 3_666 3_666 3_666 -179.0(3) no
C4 C2 N1 C11 . . . 4.8(4) no
C4 C5 C6 C7 . . . 0.6(4) no
C4 C9 C8 C7 . . . 2.1(4) no
C5 C4 C9 C8 . . . -2.3(4) no
C5 C6 C7 C8 . . . -0.8(4) no
C6 C5 C4 C9 . . . 0.9(4) no
C6 C7 C8 C9 . . . -0.6(4) no
C7 C6 C5 C10 . . . 175.8(2) no
C9 C4 C5 C10 . . . -174.3(2) no
C11 O3 C12 C13 . . . -70.2(3) no
C11 O3 C12 C14 . . . 53.9(3) no
C11 O3 C12 C15 . . . 171.5(2) no
